data_7125639
loop_
_publ_author_name
'Ajarul, Sk'
'Kayet, Anirban'
'Pati, Tanmay K.'
'Maiti, Dilip K.'

_publ_section_title
;
 A competitive and highly selective 7-, 6- and 5-annulation with
 1,3-migration through C-H and N-H - alkyne coupling.
;
_journal_issue 3
_journal_name_full 'Chemical communications (Cambridge, England)'
_journal_page_first 474
_journal_page_last 477
_journal_paper_doi 10.1039/c9cc07360d
_journal_volume 56
_journal_year 2020
_chemical_formula_moiety 'C24 H19 N O3'
_chemical_formula_sum 'C24 H19 N O3'
_chemical_formula_weight 369.41
_space_group_crystal_system triclinic
_space_group_IT_number 2
_space_group_name_Hall '-P 1'
_space_group_name_H-M_alt 'P -1'
_atom_sites_solution_hydrogens geom
_atom_sites_solution_primary direct
_atom_sites_solution_secondary difmap
_audit_creation_method SHELXL-97
_audit_update_record
;
2019-04-19 deposited with the CCDC.	2019-11-28 downloaded from the CCDC.
;
_cell_angle_alpha 80.88(4)
_cell_angle_beta 85.50(3)
_cell_angle_gamma 69.03(3)
_cell_formula_units_Z 2
_cell_length_a 8.893(9)
_cell_length_b 10.210(11)
_cell_length_c 11.258(10)
_cell_measurement_reflns_used 5090
_cell_measurement_temperature 298(2)
_cell_measurement_theta_max 24.09
_cell_measurement_theta_min 2.45
_cell_volume 942.2(16)
_computing_cell_refinement 'Bruker SAINT'
_computing_data_collection 'Bruker APEX2'
_computing_data_reduction 'Bruker SAINT'
_computing_molecular_graphics 'Bruker SHELXTL'
_computing_publication_material 'Bruker SHELXTL'
_computing_structure_refinement 'SHELXL-97 (Sheldrick, 2008)'
_computing_structure_solution 'SHELXS-97 (Sheldrick, 2008)'
_diffrn_ambient_temperature 298(2)
_diffrn_measured_fraction_theta_full 0.997
_diffrn_measured_fraction_theta_max 0.997
_diffrn_measurement_device_type CCD
_diffrn_radiation_monochromator graphite
_diffrn_radiation_source 'fine-focus sealed tube'
_diffrn_radiation_type MoK\a
_diffrn_radiation_wavelength 0.71073
_diffrn_reflns_av_R_equivalents 0.1795
_diffrn_reflns_av_sigmaI/netI 0.1363
_diffrn_reflns_limit_h_max 11
_diffrn_reflns_limit_h_min -11
_diffrn_reflns_limit_k_max 13
_diffrn_reflns_limit_k_min -13
_diffrn_reflns_limit_l_max 15
_diffrn_reflns_limit_l_min -15
_diffrn_reflns_number 30258
_diffrn_reflns_theta_full 28.42
_diffrn_reflns_theta_max 28.42
_diffrn_reflns_theta_min 2.16
_exptl_absorpt_coefficient_mu 0.090
_exptl_absorpt_correction_type none
_exptl_crystal_colour white
_exptl_crystal_density_diffrn 1.321
_exptl_crystal_density_method 'not measured'
_exptl_crystal_description crystalline
_exptl_crystal_F_000 438
_refine_diff_density_max 0.252
_refine_diff_density_min -0.291
_refine_diff_density_rms 0.069
_refine_ls_extinction_method none
_refine_ls_goodness_of_fit_ref 0.907
_refine_ls_hydrogen_treatment mixed
_refine_ls_matrix_type full
_refine_ls_number_parameters 258
_refine_ls_number_reflns 4725
_refine_ls_number_restraints 0
_refine_ls_restrained_S_all 0.907
_refine_ls_R_factor_all 0.1584
_refine_ls_R_factor_gt 0.0729
_refine_ls_shift/su_max 0.000
_refine_ls_shift/su_mean 0.000
_refine_ls_structure_factor_coef Fsqd
_refine_ls_weighting_details 'calc w=1/[\s^2^(Fo^2^)+(0.1000P)^2^+0.2081P] where P=(Fo^2^+2Fc^2^)/3'
_refine_ls_weighting_scheme calc
_refine_ls_wR_factor_gt 0.1759
_refine_ls_wR_factor_ref 0.2191
_reflns_number_gt 2257
_reflns_number_total 4725
_reflns_threshold_expression >2sigma(I)
_cod_data_source_file c9cc07360d2.cif
_cod_data_source_block ajarul_0m_a
_cod_depositor_comments 'Adding full bibliography for 7125638--7125639.cif.'
_cod_original_sg_symbol_H-M P-1
_cod_database_code 7125639
_shelx_space_group_comment
;
The symmetry employed for this shelxl refinement is uniquely defined
by the following loop, which should always be used as a source of
symmetry information in preference to the above space-group names.
They are only intended as comments.
;

loop_
_symmetry_equiv_pos_as_xyz
'x, y, z'
'-x, -y, -z'

loop_
_atom_site_label
_atom_site_type_symbol
_atom_site_fract_x
_atom_site_fract_y
_atom_site_fract_z
_atom_site_U_iso_or_equiv
_atom_site_adp_type
_atom_site_occupancy
_atom_site_symmetry_multiplicity
_atom_site_calc_flag
_atom_site_refinement_flags
O2 O 0.0507(2) 0.81542(19) 0.01530(18) 0.0524(5) Uani 1 1 d .
O1 O 0.2080(2) 0.4688(2) 0.1280(2) 0.0591(6) Uani 1 1 d .
O3 O 0.7936(2) 0.1316(2) 0.43598(18) 0.0589(6) Uani 1 1 d .
N1 N 0.2101(3) 0.9281(2) 0.0587(2) 0.0420(6) Uani 1 1 d .
C18 C 0.5261(3) 0.4973(2) 0.2169(2) 0.0324(6) Uani 1 1 d .
C8 C 0.2743(3) 0.6726(3) 0.1289(2) 0.0351(6) Uani 1 1 d .
C10 C 0.4356(3) 0.6287(2) 0.1396(2) 0.0334(6) Uani 1 1 d .
C3 C 0.0517(3) 0.6180(3) 0.2656(2) 0.0387(6) Uani 1 1 d .
C13 C 0.3309(3) 0.9518(3) 0.1170(2) 0.0379(6) Uani 1 1 d .
C11 C 0.5270(3) 0.7180(3) 0.0737(2) 0.0427(7) Uani 1 1 d .
H6 H 0.6418 0.6656 0.0793 0.051 Uiso 1 1 calc R
H7 H 0.4998 0.7400 -0.0107 0.051 Uiso 1 1 calc R
C21 C 0.6992(3) 0.2526(3) 0.3678(2) 0.0391(6) Uani 1 1 d .
C7 C 0.1790(3) 0.5775(3) 0.1709(2) 0.0397(6) Uani 1 1 d .
C9 C 0.1749(3) 0.8095(3) 0.0626(2) 0.0395(6) Uani 1 1 d .
C12 C 0.4864(3) 0.8525(3) 0.1264(2) 0.0391(6) Uani 1 1 d .
C22 C 0.7580(3) 0.2827(3) 0.2536(2) 0.0420(7) Uani 1 1 d .
H14 H 0.8549 0.2209 0.2264 0.050 Uiso 1 1 calc R
C19 C 0.4707(3) 0.4639(3) 0.3320(2) 0.0393(6) Uani 1 1 d .
H12 H 0.3730 0.5245 0.3593 0.047 Uiso 1 1 calc R
C23 C 0.6737(3) 0.4039(3) 0.1799(2) 0.0388(6) Uani 1 1 d .
H15 H 0.7158 0.4241 0.1038 0.047 Uiso 1 1 calc R
C20 C 0.5555(3) 0.3439(3) 0.4076(2) 0.0409(6) Uani 1 1 d .
H13 H 0.5158 0.3248 0.4848 0.049 Uiso 1 1 calc R
C14 C 0.2939(3) 1.0813(3) 0.1576(2) 0.0472(7) Uani 1 1 d .
H8 H 0.1910 1.1488 0.1478 0.057 Uiso 1 1 calc R
C17 C 0.6000(3) 0.8844(3) 0.1830(3) 0.0495(7) Uani 1 1 d .
H11 H 0.7038 0.8183 0.1922 0.059 Uiso 1 1 calc R
C4 C 0.0353(3) 0.7291(3) 0.3267(3) 0.0530(8) Uani 1 1 d .
H3 H 0.1000 0.7836 0.3051 0.064 Uiso 1 1 calc R
C2 C -0.0467(3) 0.5401(3) 0.2976(3) 0.0513(8) Uani 1 1 d .
H2 H -0.0373 0.4652 0.2566 0.062 Uiso 1 1 calc R
C15 C 0.4096(4) 1.1100(3) 0.2123(2) 0.0544(8) Uani 1 1 d .
H9 H 0.3847 1.1964 0.2404 0.065 Uiso 1 1 calc R
C16 C 0.5622(4) 1.0106(3) 0.2253(3) 0.0573(8) Uani 1 1 d .
H10 H 0.6399 1.0295 0.2632 0.069 Uiso 1 1 calc R
C5 C -0.0762(4) 0.7600(4) 0.4197(3) 0.0675(9) Uani 1 1 d .
H4 H -0.0862 0.8347 0.4610 0.081 Uiso 1 1 calc R
C1 C -0.1598(4) 0.5723(4) 0.3903(3) 0.0658(9) Uani 1 1 d .
H1 H -0.2270 0.5199 0.4107 0.079 Uiso 1 1 calc R
C6 C -0.1726(4) 0.6802(4) 0.4512(3) 0.0686(10) Uani 1 1 d .
H5 H -0.2469 0.7004 0.5147 0.082 Uiso 1 1 calc R
C24 C 0.7286(5) 0.0898(4) 0.5488(3) 0.0769(11) Uani 1 1 d .
H17 H 0.6998 0.1653 0.5969 0.115 Uiso 1 1 calc R
H16 H 0.8074 0.0070 0.5896 0.115 Uiso 1 1 calc R
H18 H 0.6345 0.0690 0.5360 0.115 Uiso 1 1 calc R
H1A H 0.124(4) 1.011(3) 0.028(3) 0.064(9) Uiso 1 1 d .

loop_
_atom_site_aniso_label
_atom_site_aniso_U_11
_atom_site_aniso_U_22
_atom_site_aniso_U_33
_atom_site_aniso_U_23
_atom_site_aniso_U_13
_atom_site_aniso_U_12
O2 0.0428(10) 0.0462(12) 0.0664(13) -0.0055(10) -0.0236(10) -0.0098(9)
O1 0.0590(13) 0.0480(13) 0.0771(15) -0.0259(11) 0.0026(11) -0.0208(11)
O3 0.0639(13) 0.0431(12) 0.0555(13) 0.0049(10) -0.0135(11) -0.0038(10)
N1 0.0391(12) 0.0330(13) 0.0503(14) 0.0003(10) -0.0143(11) -0.0080(11)
C18 0.0302(12) 0.0328(14) 0.0355(14) -0.0072(11) -0.0047(11) -0.0108(11)
C8 0.0357(13) 0.0328(14) 0.0360(14) -0.0063(11) -0.0038(11) -0.0098(11)
C10 0.0358(13) 0.0304(13) 0.0335(13) -0.0080(11) -0.0020(11) -0.0092(11)
C3 0.0307(12) 0.0392(15) 0.0460(15) -0.0038(12) -0.0080(12) -0.0113(12)
C13 0.0408(14) 0.0369(15) 0.0355(14) 0.0028(11) -0.0065(11) -0.0152(12)
C11 0.0371(14) 0.0423(16) 0.0445(15) -0.0038(13) 0.0007(12) -0.0103(12)
C21 0.0402(14) 0.0326(14) 0.0433(15) -0.0046(12) -0.0123(12) -0.0094(12)
C7 0.0353(13) 0.0362(15) 0.0463(15) -0.0071(12) -0.0118(12) -0.0081(12)
C9 0.0349(13) 0.0403(16) 0.0395(14) -0.0036(12) -0.0075(12) -0.0082(12)
C12 0.0411(14) 0.0394(15) 0.0372(14) 0.0029(12) -0.0034(11) -0.0175(12)
C22 0.0375(14) 0.0373(15) 0.0472(16) -0.0128(12) -0.0036(12) -0.0048(12)
C19 0.0304(13) 0.0433(16) 0.0428(15) -0.0087(12) -0.0025(11) -0.0097(12)
C23 0.0378(14) 0.0407(15) 0.0382(14) -0.0086(12) 0.0001(12) -0.0130(12)
C20 0.0431(15) 0.0461(16) 0.0344(14) -0.0022(12) -0.0029(12) -0.0176(13)
C14 0.0530(16) 0.0395(16) 0.0462(16) -0.0029(13) -0.0055(13) -0.0130(14)
C17 0.0462(16) 0.0486(18) 0.0548(17) 0.0061(14) -0.0133(14) -0.0210(14)
C4 0.0463(16) 0.0542(19) 0.0627(19) -0.0168(15) 0.0040(15) -0.0201(15)
C2 0.0425(15) 0.0524(18) 0.0616(19) -0.0010(15) -0.0087(15) -0.0214(14)
C15 0.080(2) 0.0423(17) 0.0469(17) -0.0078(14) -0.0070(16) -0.0272(17)
C16 0.069(2) 0.055(2) 0.0564(19) 0.0030(15) -0.0240(16) -0.0315(18)
C5 0.0565(19) 0.078(2) 0.070(2) -0.0322(19) 0.0104(17) -0.0201(18)
C1 0.0438(17) 0.083(3) 0.073(2) 0.004(2) -0.0020(17) -0.0311(18)
C6 0.0414(17) 0.095(3) 0.063(2) -0.010(2) 0.0076(16) -0.0182(19)
C24 0.109(3) 0.062(2) 0.0435(19) 0.0059(16) -0.0081(19) -0.014(2)

loop_
_atom_type_symbol
_atom_type_description
_atom_type_scat_dispersion_real
_atom_type_scat_dispersion_imag
_atom_type_scat_source
C C 0.0033 0.0016 'International Tables Vol C Tables 4.2.6.8 and 6.1.1.4'
H H 0.0000 0.0000 'International Tables Vol C Tables 4.2.6.8 and 6.1.1.4'
N N 0.0061 0.0033 'International Tables Vol C Tables 4.2.6.8 and 6.1.1.4'
O O 0.0106 0.0060 'International Tables Vol C Tables 4.2.6.8 and 6.1.1.4'
S S 0.1246 0.1234 'International Tables Vol C Tables 4.2.6.8 and 6.1.1.4'
Cl Cl 0.1484 0.1585 'International Tables Vol C Tables 4.2.6.8 and 6.1.1.4'

loop_
_geom_angle_atom_site_label_1
_geom_angle_atom_site_label_2
_geom_angle_atom_site_label_3
_geom_angle
C21 O3 C24 117.3(2)
C9 N1 C13 130.3(2)
C9 N1 H1A 112.1(17)
C13 N1 H1A 115.6(18)
C19 C18 C23 117.0(2)
C19 C18 C10 121.1(2)
C23 C18 C10 121.9(2)
C10 C8 C9 124.8(2)
C10 C8 C7 122.5(2)
C9 C8 C7 112.2(2)
C8 C10 C18 122.2(2)
C8 C10 C11 119.5(2)
C18 C10 C11 118.3(2)
C2 C3 C4 118.9(3)
C2 C3 C7 120.1(3)
C4 C3 C7 121.0(2)
C14 C13 C12 120.5(2)
C14 C13 N1 118.2(2)
C12 C13 N1 121.2(2)
C12 C11 C10 110.4(2)
C12 C11 H6 109.6
C10 C11 H6 109.6
C12 C11 H7 109.6
C10 C11 H7 109.6
H6 C11 H7 108.1
O3 C21 C20 124.1(3)
O3 C21 C22 116.0(2)
C20 C21 C22 119.8(2)
O1 C7 C3 121.2(2)
O1 C7 C8 119.8(2)
C3 C7 C8 119.0(2)
O2 C9 N1 119.9(2)
O2 C9 C8 118.1(2)
N1 C9 C8 122.0(2)
C17 C12 C13 118.0(3)
C17 C12 C11 122.4(3)
C13 C12 C11 119.6(2)
C23 C22 C21 120.2(2)
C23 C22 H14 119.9
C21 C22 H14 119.9
C20 C19 C18 122.3(2)
C20 C19 H12 118.9
C18 C19 H12 118.9
C22 C23 C18 121.3(2)
C22 C23 H15 119.3
C18 C23 H15 119.3
C21 C20 C19 119.4(2)
C21 C20 H13 120.3
C19 C20 H13 120.3
C15 C14 C13 120.0(3)
C15 C14 H8 120.0
C13 C14 H8 120.0
C16 C17 C12 121.3(3)
C16 C17 H11 119.3
C12 C17 H11 119.3
C3 C4 C5 120.5(3)
C3 C4 H3 119.8
C5 C4 H3 119.8
C3 C2 C1 120.5(3)
C3 C2 H2 119.7
C1 C2 H2 119.7
C16 C15 C14 119.8(3)
C16 C15 H9 120.1
C14 C15 H9 120.1
C17 C16 C15 120.3(3)
C17 C16 H10 119.8
C15 C16 H10 119.8
C6 C5 C4 119.9(3)
C6 C5 H4 120.0
C4 C5 H4 120.0
C6 C1 C2 119.9(3)
C6 C1 H1 120.0
C2 C1 H1 120.0
C1 C6 C5 120.3(3)
C1 C6 H5 119.9
C5 C6 H5 119.9
O3 C24 H17 109.5
O3 C24 H16 109.5
H17 C24 H16 109.5
O3 C24 H18 109.5
H17 C24 H18 109.5
H16 C24 H18 109.5

loop_
_geom_bond_atom_site_label_1
_geom_bond_atom_site_label_2
_geom_bond_distance
O2 C9 1.241(3)
O1 C7 1.215(3)
O3 C21 1.370(3)
O3 C24 1.421(4)
N1 C9 1.348(4)
N1 C13 1.412(3)
N1 H1A 0.96(3)
C18 C19 1.385(4)
C18 C23 1.397(4)
C18 C10 1.474(3)
C8 C10 1.350(4)
C8 C9 1.477(4)
C8 C7 1.506(4)
C10 C11 1.505(3)
C3 C2 1.374(4)
C3 C4 1.376(4)
C3 C7 1.484(4)
C13 C14 1.386(4)
C13 C12 1.392(4)
C11 C12 1.496(4)
C11 H6 0.9700
C11 H7 0.9700
C21 C20 1.376(4)
C21 C22 1.381(4)
C12 C17 1.391(4)
C22 C23 1.375(4)
C22 H14 0.9300
C19 C20 1.380(4)
C19 H12 0.9300
C23 H15 0.9300
C20 H13 0.9300
C14 C15 1.377(4)
C14 H8 0.9300
C17 C16 1.364(4)
C17 H11 0.9300
C4 C5 1.377(4)
C4 H3 0.9300
C2 C1 1.384(4)
C2 H2 0.9300
C15 C16 1.375(4)
C15 H9 0.9300
C16 H10 0.9300
C5 C6 1.372(5)
C5 H4 0.9300
C1 C6 1.355(5)
C1 H1 0.9300
C6 H5 0.9300
C24 H17 0.9600
C24 H16 0.9600
C24 H18 0.9600
